data_1505214
loop_
_publ_author_name
'Babu, N. Jagadeesh'
'Reddy, L. Sreenivas'
'Nangia, Ashwini'

_publ_section_title
;
 Amide&#x2212;N-Oxide Heterosynthon and Amide Dimer Homosynthon in
 Cocrystals of Carboxamide Drugs and PyridineN-Oxides
;
_journal_issue 3
_journal_name_full 'Molecular Pharmaceutics'
_journal_page_first 417
_journal_paper_doi 10.1021/mp070014c
_journal_volume 4
_journal_year 2007
_chemical_formula_moiety 'C15 H12 N2 O, 0.5(C4 H4 N2 O2)'
_chemical_formula_sum 'C17 H14 N3 O2'
_chemical_formula_weight 292.31
_chemical_name_systematic
; 
1:0.5 cocrystal of Carbamazepine and pyrazine-N,N'-dioxide
;
_space_group_IT_number 14
_symmetry_cell_setting monoclinic
_symmetry_space_group_name_Hall '-P 2ybc'
_symmetry_space_group_name_H-M 'P 1 21/c 1'
_atom_sites_solution_hydrogens geom
_atom_sites_solution_primary direct
_atom_sites_solution_secondary difmap
_audit_creation_method SHELXL-97
_cell_angle_alpha 90.00
_cell_angle_beta 102.708(7)
_cell_angle_gamma 90.00
_cell_formula_units_Z 4
_cell_length_a 10.237(4)
_cell_length_b 27.247(12)
_cell_length_c 5.135(2)
_cell_measurement_reflns_used 4211
_cell_measurement_temperature 293(2)
_cell_measurement_theta_max 25.48
_cell_measurement_theta_min 2.53
_cell_volume 1397.2(10)
_computing_cell_refinement 'Bruker SMART'
_computing_data_collection 'Bruker SMART'
_computing_data_reduction 'Bruker SAINT'
_computing_molecular_graphics 'Bruker SHELXTL'
_computing_publication_material 'Bruker SHELXTL'
_computing_structure_refinement 'SHELXL-97 (Sheldrick, 1997)'
_computing_structure_solution 'SHELXS-97 (Sheldrick, 1990)'
_diffrn_ambient_temperature 293(2)
_diffrn_measured_fraction_theta_full 0.995
_diffrn_measured_fraction_theta_max 0.995
_diffrn_measurement_device_type 'CCD area detector'
_diffrn_measurement_method 'phi and omega scans'
_diffrn_radiation_monochromator graphite
_diffrn_radiation_source 'fine-focus sealed tube'
_diffrn_radiation_type MoK\a
_diffrn_radiation_wavelength 0.71073
_diffrn_reflns_av_R_equivalents 0.0702
_diffrn_reflns_av_sigmaI/netI 0.0577
_diffrn_reflns_limit_h_max 12
_diffrn_reflns_limit_h_min -12
_diffrn_reflns_limit_k_max 33
_diffrn_reflns_limit_k_min -33
_diffrn_reflns_limit_l_max 6
_diffrn_reflns_limit_l_min -6
_diffrn_reflns_number 14153
_diffrn_reflns_theta_full 26.18
_diffrn_reflns_theta_max 26.18
_diffrn_reflns_theta_min 1.49
_exptl_absorpt_coefficient_mu 0.094
_exptl_absorpt_correction_T_max 0.9963
_exptl_absorpt_correction_T_min 0.9545
_exptl_absorpt_correction_type multi-scan
_exptl_absorpt_process_details 'Bruker AXS SADABS program'
_exptl_crystal_colour colourless
_exptl_crystal_density_diffrn 1.390
_exptl_crystal_density_method 'not measured'
_exptl_crystal_description plate
_exptl_crystal_F_000 612
_exptl_crystal_size_max 0.50
_exptl_crystal_size_mid 0.16
_exptl_crystal_size_min 0.04
_refine_diff_density_max 0.416
_refine_diff_density_min -0.334
_refine_diff_density_rms 0.090
_refine_ls_extinction_method none
_refine_ls_goodness_of_fit_ref 1.294
_refine_ls_hydrogen_treatment mixed
_refine_ls_matrix_type full
_refine_ls_number_parameters 207
_refine_ls_number_reflns 2789
_refine_ls_number_restraints 0
_refine_ls_restrained_S_all 1.294
_refine_ls_R_factor_all 0.1589
_refine_ls_R_factor_gt 0.1380
_refine_ls_shift/su_max 0.012
_refine_ls_shift/su_mean 0.002
_refine_ls_structure_factor_coef Fsqd
_refine_ls_weighting_details 'calc w=1/[\s^2^(Fo^2^)+(0.0814P)^2^+4.6230P] where P=(Fo^2^+2Fc^2^)/3'
_refine_ls_weighting_scheme calc
_refine_ls_wR_factor_gt 0.2768
_refine_ls_wR_factor_ref 0.2868
_reflns_number_gt 2339
_reflns_number_total 2789
_reflns_threshold_expression >2sigma(I)
_cod_data_source_file mp070014csi20070123_112558.cif
_cod_data_source_block p21c
_cod_depositor_comments
;
The following automatic conversions were performed:

'_symmetry_cell_setting' value 'Monoclinic' changed to 'monoclinic'
according to /home/saulius/struct/CIF-dictionaries/cif_core.dic
dictionary named 'cif_core.dic' version 2.4.1 from 2010-06-29.

Automatic conversion script
Id: cif_fix_values 1715 2011-07-08 13:25:40Z adriana 
;
_cod_original_cell_volume 1397.1(10)
_cod_original_sg_symbol_H-M 'P2(1)/c  '
_cod_database_code 1505214

loop_
_symmetry_equiv_pos_as_xyz
'x, y, z'
'-x, y+1/2, -z+1/2'
'-x, -y, -z'
'x, -y-1/2, z-1/2'

loop_
_atom_site_label
_atom_site_type_symbol
_atom_site_fract_x
_atom_site_fract_y
_atom_site_fract_z
_atom_site_U_iso_or_equiv
_atom_site_adp_type
_atom_site_occupancy
_atom_site_symmetry_multiplicity
_atom_site_calc_flag
_atom_site_refinement_flags
O1 O 0.3955(4) 0.45566(14) 0.2828(8) 0.0336(9) Uani 1 1 d .
O3 O 0.0806(4) 0.54827(17) 0.6067(8) 0.0447(11) Uani 1 1 d .
N2 N 0.5085(4) 0.39514(16) 0.1267(9) 0.0273(10) Uani 1 1 d .
N1 N 0.6215(5) 0.45967(19) 0.3712(10) 0.0314(11) Uani 1 1 d .
C15 C 0.3867(5) 0.36942(19) 0.0194(10) 0.0248(11) Uani 1 1 d .
C10 C 0.3556(5) 0.3275(2) 0.1501(10) 0.0271(12) Uani 1 1 d .
C7 C 0.6663(5) 0.3290(2) 0.2916(10) 0.0290(12) Uani 1 1 d .
C2 C 0.6311(5) 0.36982(19) 0.1249(10) 0.0257(11) Uani 1 1 d .
C1 C 0.5047(5) 0.43854(19) 0.2632(9) 0.0227(11) Uani 1 1 d .
C13 C 0.1808(6) 0.3632(2) -0.3116(12) 0.0415(15) Uani 1 1 d .
H13 H 0.1233 0.3752 -0.4643 0.050 Uiso 1 1 calc R
C11 C 0.2326(5) 0.3047(2) 0.0429(11) 0.0335(13) Uani 1 1 d .
H11 H 0.2079 0.2772 0.1277 0.040 Uiso 1 1 calc R
N3 N 0.0417(4) 0.52506(17) 0.7996(9) 0.0327(11) Uani 1 1 d .
C12 C 0.1467(5) 0.3222(2) -0.1865(12) 0.0349(14) Uani 1 1 d .
H12 H 0.0663 0.3061 -0.2550 0.042 Uiso 1 1 calc R
C14 C 0.3003(5) 0.3865(2) -0.2103(11) 0.0318(13) Uani 1 1 d .
H14 H 0.3236 0.4141 -0.2967 0.038 Uiso 1 1 calc R
C6 C 0.7900(5) 0.3070(2) 0.2986(13) 0.0398(15) Uani 1 1 d .
H6 H 0.8162 0.2804 0.4114 0.048 Uiso 1 1 calc R
C3 C 0.7125(5) 0.3857(2) -0.0362(11) 0.0324(13) Uani 1 1 d .
H3 H 0.6854 0.4117 -0.1530 0.039 Uiso 1 1 calc R
C16 C 0.1248(5) 0.4948(2) 0.9650(12) 0.0356(14) Uani 1 1 d .
H16 H 0.2120 0.4908 0.9435 0.043 Uiso 1 1 calc R
C9 C 0.4440(6) 0.3065(2) 0.3881(11) 0.0360(14) Uani 1 1 d .
H9 H 0.4025 0.2909 0.5093 0.043 Uiso 1 1 calc R
C8 C 0.5765(5) 0.3075(2) 0.4493(11) 0.0326(13) Uani 1 1 d .
H8 H 0.6176 0.2929 0.6102 0.039 Uiso 1 1 calc R
C4 C 0.8339(6) 0.3635(2) -0.0271(12) 0.0412(15) Uani 1 1 d .
H4 H 0.8894 0.3750 -0.1346 0.049 Uiso 1 1 calc R
C17 C -0.0842(6) 0.5301(2) 0.8361(12) 0.0374(14) Uani 1 1 d .
H17 H -0.1440 0.5507 0.7245 0.045 Uiso 1 1 calc R
C5 C 0.8742(6) 0.3237(3) 0.1431(14) 0.0478(17) Uani 1 1 d .
H5 H 0.9566 0.3087 0.1511 0.057 Uiso 1 1 calc R
H1B H 0.707(5) 0.4462(16) 0.367(9) 0.006(11) Uiso 1 1 d .
H1A H 0.614(7) 0.488(3) 0.439(14) 0.05(2) Uiso 1 1 d .

loop_
_atom_site_aniso_label
_atom_site_aniso_U_11
_atom_site_aniso_U_22
_atom_site_aniso_U_33
_atom_site_aniso_U_23
_atom_site_aniso_U_13
_atom_site_aniso_U_12
O1 0.028(2) 0.037(2) 0.036(2) -0.0107(18) 0.0085(16) 0.0031(17)
O3 0.046(3) 0.057(3) 0.033(2) 0.004(2) 0.0130(19) -0.008(2)
N2 0.022(2) 0.032(2) 0.029(2) -0.001(2) 0.0096(18) 0.0030(18)
N1 0.026(3) 0.031(3) 0.037(3) -0.011(2) 0.009(2) 0.002(2)
C15 0.021(3) 0.029(3) 0.027(3) -0.005(2) 0.010(2) 0.003(2)
C10 0.024(3) 0.036(3) 0.026(3) -0.004(2) 0.014(2) 0.005(2)
C7 0.027(3) 0.036(3) 0.022(3) -0.007(2) 0.001(2) -0.001(2)
C2 0.025(3) 0.031(3) 0.021(2) -0.011(2) 0.005(2) 0.002(2)
C1 0.022(3) 0.031(3) 0.017(2) 0.006(2) 0.0086(19) 0.004(2)
C13 0.032(3) 0.053(4) 0.035(3) 0.005(3) -0.003(3) 0.008(3)
C11 0.031(3) 0.036(3) 0.036(3) -0.002(3) 0.014(2) -0.004(2)
N3 0.025(2) 0.041(3) 0.030(3) -0.005(2) 0.0031(19) 0.000(2)
C12 0.024(3) 0.042(3) 0.039(3) -0.015(3) 0.009(2) -0.004(2)
C14 0.027(3) 0.037(3) 0.030(3) 0.004(2) 0.005(2) 0.006(2)
C6 0.024(3) 0.048(4) 0.044(3) -0.007(3) -0.001(3) 0.006(3)
C3 0.030(3) 0.043(3) 0.027(3) -0.006(2) 0.014(2) -0.006(2)
C16 0.020(3) 0.044(3) 0.041(3) 0.001(3) 0.004(2) 0.008(2)
C9 0.047(4) 0.038(3) 0.025(3) 0.005(2) 0.011(3) 0.001(3)
C8 0.033(3) 0.035(3) 0.027(3) 0.004(2) -0.001(2) 0.004(2)
C4 0.028(3) 0.060(4) 0.041(3) -0.017(3) 0.018(3) -0.009(3)
C17 0.029(3) 0.040(3) 0.036(3) 0.006(3) -0.007(2) 0.008(2)
C5 0.024(3) 0.065(5) 0.057(4) -0.019(4) 0.013(3) 0.008(3)

loop_
_atom_type_symbol
_atom_type_description
_atom_type_scat_dispersion_real
_atom_type_scat_dispersion_imag
_atom_type_scat_source
C C 0.0033 0.0016 'International Tables Vol C Tables 4.2.6.8 and 6.1.1.4'
H H 0.0000 0.0000 'International Tables Vol C Tables 4.2.6.8 and 6.1.1.4'
N N 0.0061 0.0033 'International Tables Vol C Tables 4.2.6.8 and 6.1.1.4'
O O 0.0106 0.0060 'International Tables Vol C Tables 4.2.6.8 and 6.1.1.4'

loop_
_geom_angle_atom_site_label_1
_geom_angle_atom_site_label_2
_geom_angle_atom_site_label_3
_geom_angle
_geom_angle_site_symmetry_1
_geom_angle_site_symmetry_3
C1 N2 C15 119.7(4) . .
C1 N2 C2 122.5(4) . .
C15 N2 C2 116.9(4) . .
C1 N1 H1B 125(3) . .
C1 N1 H1A 114(5) . .
H1B N1 H1A 121(5) . .
C14 C15 C10 120.8(5) . .
C14 C15 N2 120.1(5) . .
C10 C15 N2 119.1(5) . .
C15 C10 C11 116.9(5) . .
C15 C10 C9 123.7(5) . .
C11 C10 C9 119.4(5) . .
C6 C7 C2 117.8(5) . .
C6 C7 C8 119.2(5) . .
C2 C7 C8 122.9(5) . .
C3 C2 C7 120.7(5) . .
C3 C2 N2 120.2(5) . .
C7 C2 N2 119.1(5) . .
O1 C1 N1 123.2(5) . .
O1 C1 N2 119.5(4) . .
N1 C1 N2 117.3(4) . .
C12 C13 C14 119.7(5) . .
C12 C13 H13 120.1 . .
C14 C13 H13 120.1 . .
C12 C11 C10 121.8(5) . .
C12 C11 H11 119.1 . .
C10 C11 H11 119.1 . .
O3 N3 C16 121.3(5) . .
O3 N3 C17 121.0(5) . .
C16 N3 C17 117.7(5) . .
C13 C12 C11 119.8(5) . .
C13 C12 H12 120.1 . .
C11 C12 H12 120.1 . .
C13 C14 C15 120.9(5) . .
C13 C14 H14 119.5 . .
C15 C14 H14 119.5 . .
C5 C6 C7 121.7(6) . .
C5 C6 H6 119.2 . .
C7 C6 H6 119.2 . .
C2 C3 C4 120.5(6) . .
C2 C3 H3 119.7 . .
C4 C3 H3 119.7 . .
N3 C16 C17 121.5(5) . 3_567
N3 C16 H16 119.2 . .
C17 C16 H16 119.2 3_567 .
C8 C9 C10 127.1(5) . .
C8 C9 H9 116.5 . .
C10 C9 H9 116.5 . .
C9 C8 C7 127.4(5) . .
C9 C8 H8 116.3 . .
C7 C8 H8 116.3 . .
C3 C4 C5 120.2(6) . .
C3 C4 H4 119.9 . .
C5 C4 H4 119.9 . .
N3 C17 C16 120.7(5) . 3_567
N3 C17 H17 119.6 . .
C16 C17 H17 119.6 3_567 .
C6 C5 C4 118.9(5) . .
C6 C5 H5 120.6 . .
C4 C5 H5 120.6 . .

loop_
_geom_bond_atom_site_label_1
_geom_bond_atom_site_label_2
_geom_bond_distance
_geom_bond_site_symmetry_2
O1 C1 1.236(6) .
O3 N3 1.309(6) .
N2 C1 1.380(7) .
N2 C15 1.431(6) .
N2 C2 1.434(6) .
N1 C1 1.333(7) .
N1 H1B 0.96(5) .
N1 H1A 0.85(7) .
C15 C14 1.390(7) .
C15 C10 1.397(7) .
C10 C11 1.403(7) .
C10 C9 1.466(8) .
C7 C6 1.393(8) .
C7 C2 1.402(8) .
C7 C8 1.474(8) .
C2 C3 1.367(7) .
C13 C12 1.373(9) .
C13 C14 1.374(8) .
C13 H13 0.9300 .
C11 C12 1.390(8) .
C11 H11 0.9300 .
N3 C16 1.344(7) .
N3 C17 1.350(7) .
C12 H12 0.9300 .
C14 H14 0.9300 .
C6 C5 1.375(9) .
C6 H6 0.9300 .
C3 C4 1.373(8) .
C3 H3 0.9300 .
C16 C17 1.365(8) 3_567
C16 H16 0.9300 .
C9 C8 1.323(8) .
C9 H9 0.9300 .
C8 H8 0.9300 .
C4 C5 1.397(10) .
C4 H4 0.9300 .
C17 C16 1.365(8) 3_567
C17 H17 0.9300 .
C5 H5 0.9300 .
